data_2204778
loop_
_publ_author_name
'Zhang-Feng Zhou'
'Yong-Qin Wei'
'Bo-Tao Zhuang'
'Ke-Chen Wu'
'Chao-Yong Mang'
'Tao Hong'
'Ming-Xi Zhang'

_publ_section_title
;
 Tetra-<i>n</i>-butylammonium
 \m-bromo-di-\m-cyclohexanethiolato-bis[tricarbonylmolybdenum(I)]
;
_journal_issue 12
_journal_name_full 'Acta Crystallographica Section E'
_journal_page_first m1857
_journal_page_last m1858
_journal_paper_doi 10.1107/S1600536804029010
_journal_volume 60
_journal_year 2004
_chemical_formula_iupac '(C16 H36 N) [Mo2 Br (C6 H11 S)2 (C O)6]'
_chemical_formula_moiety 'C16 H36 N +, C18 H22 Br Mo2 O6 S2 -'
_chemical_formula_sum 'C34 H58 Br Mo2 N O6 S2'
_chemical_formula_weight 912.72
_chemical_name_systematic
;
Tetra-n-butlyammonium
\m-bromo-di-\m-cyclohexanethiolato-bis[tricarbonylmolybdenum(I)]
;
_space_group_IT_number 14
_symmetry_cell_setting monoclinic
_symmetry_space_group_name_Hall '-P 2yn'
_symmetry_space_group_name_H-M 'P 1 21/n 1'
_atom_sites_solution_hydrogens geom
_atom_sites_solution_primary direct
_atom_sites_solution_secondary difmap
_audit_creation_method SHELXL
_cell_angle_alpha 90.00
_cell_angle_beta 91.863(5)
_cell_angle_gamma 90.00
_cell_formula_units_Z 4
_cell_length_a 10.738(5)
_cell_length_b 19.953(10)
_cell_length_c 19.498(9)
_cell_measurement_reflns_used 9089
_cell_measurement_temperature 293(2)
_cell_measurement_theta_max 27.4835
_cell_measurement_theta_min 2.9999
_cell_volume 4175(3)
_computing_cell_refinement CrystalClear
_computing_data_collection 'CrystalClear (Rigaku/MSC, 2004)'
_computing_data_reduction CrystalClear
_computing_molecular_graphics SHELXTL
_computing_publication_material SHELXTL
_computing_structure_refinement SHELXTL
_computing_structure_solution 'SHELXTL (Siemens, 1994)'
_diffrn_ambient_temperature 293(2)
_diffrn_measured_fraction_theta_full 0.992
_diffrn_measured_fraction_theta_max 0.992
_diffrn_measurement_device_type 'Rigaku Mercury CCD'
_diffrn_measurement_method '\w scans and \f'
_diffrn_radiation_monochromator graphite
_diffrn_radiation_source 'rotating-anode generator'
_diffrn_radiation_type MoK\a
_diffrn_radiation_wavelength 0.71073
_diffrn_reflns_av_R_equivalents 0.0193
_diffrn_reflns_av_sigmaI/netI 0.0219
_diffrn_reflns_limit_h_max 13
_diffrn_reflns_limit_h_min -13
_diffrn_reflns_limit_k_max 25
_diffrn_reflns_limit_k_min -25
_diffrn_reflns_limit_l_max 23
_diffrn_reflns_limit_l_min -25
_diffrn_reflns_number 31610
_diffrn_reflns_theta_full 27.48
_diffrn_reflns_theta_max 27.48
_diffrn_reflns_theta_min 3.00
_diffrn_standards_decay_% 0
_diffrn_standards_interval_count 0
_diffrn_standards_interval_time 0
_diffrn_standards_number 0
_exptl_absorpt_coefficient_mu 1.696
_exptl_absorpt_correction_T_max 0.654
_exptl_absorpt_correction_T_min 0.529
_exptl_absorpt_correction_type multi-scan
_exptl_absorpt_process_details '(CrystalClear; Rigaku/MSC, 2004)'
_exptl_crystal_colour gray
_exptl_crystal_density_diffrn 1.452
_exptl_crystal_density_method 'not measured'
_exptl_crystal_description prism
_exptl_crystal_F_000 1872
_exptl_crystal_size_max 0.70
_exptl_crystal_size_mid 0.30
_exptl_crystal_size_min 0.25
_refine_diff_density_max 1.189
_refine_diff_density_min -0.781
_refine_ls_extinction_method none
_refine_ls_goodness_of_fit_ref 1.040
_refine_ls_hydrogen_treatment mixed
_refine_ls_matrix_type full
_refine_ls_number_parameters 419
_refine_ls_number_reflns 9485
_refine_ls_number_restraints 2
_refine_ls_restrained_S_all 1.040
_refine_ls_R_factor_all 0.0312
_refine_ls_R_factor_gt 0.0282
_refine_ls_shift/su_max 0.003
_refine_ls_shift/su_mean 0.000
_refine_ls_structure_factor_coef Fsqd
_refine_ls_weighting_details 'calc w = 1/[\s^2^(Fo^2^)+(0.0445P)^2^+2.1794P] where P = (Fo^2^+2Fc^2^)/3'
_refine_ls_weighting_scheme calc
_refine_ls_wR_factor_gt 0.0725
_refine_ls_wR_factor_ref 0.0746
_reflns_number_gt 8809
_reflns_number_total 9485
_reflns_threshold_expression I>2\s(I)
_cod_data_source_file rn6026.cif
_cod_data_source_block I
_cod_depositor_comments
;
The following automatic conversions were performed:
'_geom_bond_publ_flag' value 'Yes' changed to 'yes' according to
'/home/saulius/struct/CIF-dictionaries/cif_core.dic' dictionary named
'cif_core.dic' version 2.4.1 from 2010-06-29 (13
times).

'_geom_angle_publ_flag' value 'Yes' changed to 'yes' according to
'/home/saulius/struct/CIF-dictionaries/cif_core.dic' dictionary named
'cif_core.dic' version 2.4.1 from 2010-06-29 (3 times).

Automatic conversion script
Id: cif_fix_enum 1527 2010-12-29 10:47:43Z saulius 

The following automatic conversions were performed:

'_geom_bond_publ_flag' value 'Yes' changed to 'yes' according to
/home/saulius/struct/CIF-dictionaries/cif_core.dic dictionary named
'cif_core.dic' version 2.4.1 from 2010-06-29 (13
times).

'_geom_angle_publ_flag' value 'Yes' changed to 'yes'
according to /home/saulius/struct/CIF-dictionaries/cif_core.dic
dictionary named 'cif_core.dic' version 2.4.1 from 2010-06-29 (3
times).

Automatic conversion script
Id: cif_fix_values 1715 2011-07-08 13:25:40Z adriana 
;
_cod_original_sg_symbol_H-M 'P 21/n'
_cod_database_code 2204778
_cod_database_fobs_code 2204778

loop_
_symmetry_equiv_pos_as_xyz
'x, y, z'
'-x+1/2, y+1/2, -z+1/2'
'-x, -y, -z'
'x-1/2, -y-1/2, z-1/2'

loop_
_atom_site_label
_atom_site_fract_x
_atom_site_fract_y
_atom_site_fract_z
_atom_site_U_iso_or_equiv
_atom_site_adp_type
_atom_site_calc_flag
_atom_site_refinement_flags
_atom_site_occupancy
_atom_site_type_symbol
Mo1 0.433032(15) 0.129191(8) 0.694598(8) 0.01657(5) Uani d . 1 Mo
Mo2 0.694062(15) 0.132085(8) 0.669002(8) 0.01716(5) Uani d . 1 Mo
N1 0.58727(14) 0.17065(8) 0.37122(8) 0.0174(3) Uani d . 1 N
Br1 0.53567(2) 0.047060(10) 0.595848(10) 0.02411(6) Uani d . 1 Br
S1 0.53528(4) 0.20783(2) 0.61718(2) 0.01760(9) Uani d . 1 S
S2 0.59670(5) 0.06693(2) 0.75995(2) 0.01920(10) Uani d . 1 S
O1 0.17886(16) 0.18924(9) 0.63501(10) 0.0435(4) Uani d . 1 O
O2 0.39612(15) 0.23313(8) 0.80949(8) 0.0307(3) Uani d . 1 O
O3 0.24745(16) 0.02805(8) 0.76300(9) 0.0374(4) Uani d . 1 O
O4 0.80670(15) 0.23974(8) 0.76668(8) 0.0344(4) Uani d . 1 O
O5 0.9238(2) 0.03677(14) 0.70330(13) 0.0804(9) Uani d . 1 O
O6 0.86373(16) 0.19179(10) 0.55445(9) 0.0400(4) Uani d . 1 O
C1 0.2726(2) 0.16631(11) 0.65283(11) 0.0268(4) Uani d . 1 C
C2 0.40931(18) 0.19357(10) 0.76665(10) 0.0214(4) Uani d . 1 C
C3 0.3164(2) 0.06361(10) 0.73843(11) 0.0238(4) Uani d . 1 C
C4 0.76612(18) 0.19845(10) 0.72964(10) 0.0224(4) Uani d . 1 C
C5 0.8400(2) 0.07007(14) 0.69029(13) 0.0411(6) Uani d . 1 C
C6 0.8015(2) 0.16914(11) 0.59459(11) 0.0254(4) Uani d . 1 C
C7 0.54608(18) 0.29252(9) 0.65473(10) 0.0198(4) Uani d . 1 C
H7A 0.5639 0.2886 0.7042 0.024 Uiso calc R 1 H
C8 0.6518(2) 0.33034(10) 0.62215(13) 0.0308(5) Uani d . 1 C
H8A 0.6372 0.3322 0.5728 0.037 Uiso calc R 1 H
H8B 0.7296 0.3068 0.6312 0.037 Uiso calc R 1 H
C9 0.6617(2) 0.40191(11) 0.65102(18) 0.0464(7) Uani d . 1 C
H9A 0.6835 0.4000 0.6996 0.056 Uiso calc R 1 H
H9B 0.7273 0.4259 0.6283 0.056 Uiso calc R 1 H
C10 0.5383(2) 0.43958(11) 0.64030(16) 0.0396(6) Uani d . 1 C
H10A 0.5448 0.4834 0.6616 0.048 Uiso calc R 1 H
H10B 0.5210 0.4459 0.5916 0.048 Uiso calc R 1 H
C11 0.4323(2) 0.40082(11) 0.67130(13) 0.0322(5) Uani d . 1 C
H11A 0.3545 0.4242 0.6616 0.039 Uiso calc R 1 H
H11B 0.4453 0.3990 0.7207 0.039 Uiso calc R 1 H
C12 0.42259(19) 0.32947(10) 0.64308(12) 0.0259(4) Uani d . 1 C
H12A 0.3569 0.3056 0.6658 0.031 Uiso calc R 1 H
H12B 0.4014 0.3309 0.5944 0.031 Uiso calc R 1 H
C13 0.62353(18) 0.10496(10) 0.84543(10) 0.0195(4) Uani d . 1 C
H13A 0.6120 0.1536 0.8419 0.023 Uiso calc R 1 H
C14 0.5279(2) 0.07637(12) 0.89380(11) 0.0291(5) Uani d . 1 C
H14A 0.5343 0.0279 0.8946 0.035 Uiso calc R 1 H
H14B 0.4447 0.0881 0.8772 0.035 Uiso calc R 1 H
C15 0.5497(2) 0.10391(14) 0.96664(11) 0.0374(6) Uani d . 1 C
H15A 0.5348 0.1519 0.9665 0.045 Uiso calc R 1 H
H15B 0.4911 0.0833 0.9970 0.045 Uiso calc R 1 H
C16 0.6820(2) 0.09008(15) 0.99336(12) 0.0407(6) Uani d . 1 C
H16A 0.6944 0.1102 1.0383 0.049 Uiso calc R 1 H
H16B 0.6942 0.0421 0.9981 0.049 Uiso calc R 1 H
C17 0.7770(2) 0.11818(13) 0.94511(12) 0.0322(5) Uani d . 1 C
H17A 0.8602 0.1065 0.9618 0.039 Uiso calc R 1 H
H17B 0.7706 0.1667 0.9441 0.039 Uiso calc R 1 H
C18 0.7556(2) 0.09040(11) 0.87215(11) 0.0261(4) Uani d . 1 C
H18A 0.8148 0.1106 0.8418 0.031 Uiso calc R 1 H
H18B 0.7696 0.0424 0.8724 0.031 Uiso calc R 1 H
C19 0.49736(18) 0.15693(10) 0.42810(10) 0.0211(4) Uani d . 1 C
H19A 0.5258 0.1809 0.4690 0.025 Uiso calc R 1 H
H19B 0.4995 0.1094 0.4387 0.025 Uiso calc R 1 H
C20 0.3628(2) 0.17712(12) 0.41103(11) 0.0286(5) Uani d . 1 C
H20A 0.3606 0.2234 0.3958 0.034 Uiso calc R 1 H
H20B 0.3300 0.1494 0.3738 0.034 Uiso calc R 1 H
C21 0.2822(2) 0.16942(16) 0.47210(13) 0.0418(6) Uani d . 1 C
H21A 0.3089 0.2013 0.5071 0.050 Uiso calc R 1 H
H21B 0.2935 0.1248 0.4910 0.050 Uiso calc R 1 H
C22 0.1453(2) 0.18033(16) 0.45476(15) 0.0470(7) Uani d . 1 C
H22A 0.0982 0.1748 0.4954 0.070 Uiso calc R 1 H
H22B 0.1178 0.1483 0.4209 0.070 Uiso calc R 1 H
H22C 0.1332 0.2248 0.4370 0.070 Uiso calc R 1 H
C23 0.59196(19) 0.24496(9) 0.35372(10) 0.0203(4) Uani d D 1 C
H23A 0.5780 0.2601 0.3090 0.024 Uiso calc RD 1 H
C24 0.6204(2) 0.29340(10) 0.41247(11) 0.0243(4) Uani d . 1 C
H24A 0.6966 0.2801 0.4369 0.029 Uiso calc R 1 H
H24B 0.5531 0.2928 0.4445 0.029 Uiso calc R 1 H
C25 0.6349(2) 0.36371(10) 0.38296(12) 0.0283(5) Uani d . 1 C
H25A 0.6999 0.3630 0.3495 0.034 Uiso calc R 1 H
H25B 0.5578 0.3764 0.3592 0.034 Uiso calc R 1 H
C26 0.6674(2) 0.41628(11) 0.43723(13) 0.0345(5) Uani d . 1 C
H26A 0.6753 0.4593 0.4157 0.052 Uiso calc R 1 H
H26B 0.7448 0.4046 0.4602 0.052 Uiso calc R 1 H
H26C 0.6027 0.4181 0.4700 0.052 Uiso calc R 1 H
C27 0.54186(18) 0.13304(9) 0.30684(10) 0.0189(4) Uani d . 1 C
H27A 0.5196 0.0878 0.3199 0.023 Uiso calc R 1 H
H27B 0.4668 0.1547 0.2889 0.023 Uiso calc R 1 H
C28 0.6348(2) 0.12913(10) 0.24977(11) 0.0245(4) Uani d . 1 C
H28A 0.7017 0.0985 0.2627 0.029 Uiso calc R 1 H
H28B 0.6707 0.1730 0.2421 0.029 Uiso calc R 1 H
C29 0.5673(2) 0.10435(11) 0.18366(10) 0.0260(4) Uani d . 1 C
H29A 0.6281 0.0854 0.1534 0.031 Uiso calc R 1 H
H29B 0.5096 0.0690 0.1952 0.031 Uiso calc R 1 H
C30 0.4965(2) 0.15972(14) 0.14602(12) 0.0380(6) Uani d . 1 C
H30A 0.4563 0.1418 0.1053 0.057 Uiso calc R 1 H
H30B 0.5535 0.1944 0.1336 0.057 Uiso calc R 1 H
H30C 0.4349 0.1780 0.1753 0.057 Uiso calc R 1 H
C31 0.71743(18) 0.14790(10) 0.39434(10) 0.0213(4) Uani d . 1 C
H31A 0.7432 0.1736 0.4346 0.026 Uiso calc R 1 H
H31B 0.7745 0.1584 0.3583 0.026 Uiso calc R 1 H
C32 0.72985(19) 0.07366(10) 0.41149(11) 0.0242(4) Uani d . 1 C
H32A 0.6871 0.0473 0.3762 0.029 Uiso calc R 1 H
H32B 0.6913 0.0646 0.4548 0.029 Uiso calc R 1 H
C33 0.8670(2) 0.05365(11) 0.41629(12) 0.0288(5) Uani d . 1 C
H33A 0.9043 0.0615 0.3724 0.035 Uiso calc R 1 H
H33B 0.9101 0.0815 0.4502 0.035 Uiso calc R 1 H
C34 0.8834(2) -0.01980(12) 0.43608(14) 0.0403(6) Uani d . 1 C
H34A 0.9705 -0.0306 0.4387 0.060 Uiso calc R 1 H
H34B 0.8422 -0.0476 0.4021 0.060 Uiso calc R 1 H
H34C 0.8477 -0.0275 0.4799 0.060 Uiso calc R 1 H
H23B 0.6630(18) 0.2472(12) 0.3244(11) 0.026(6) Uiso d D 1 H

loop_
_atom_site_aniso_label
_atom_site_aniso_U_11
_atom_site_aniso_U_22
_atom_site_aniso_U_33
_atom_site_aniso_U_12
_atom_site_aniso_U_13
_atom_site_aniso_U_23
Mo1 0.01770(9) 0.01561(8) 0.01653(9) -0.00204(5) 0.00255(6) -0.00102(5)
Mo2 0.01834(9) 0.01815(9) 0.01522(9) 0.00153(6) 0.00409(6) -0.00053(5)
N1 0.0163(8) 0.0191(7) 0.0168(7) -0.0022(6) 0.0010(6) 0.0014(6)
Br1 0.03326(12) 0.01952(10) 0.01971(10) -0.00608(8) 0.00322(8) -0.00406(7)
S1 0.0197(2) 0.0163(2) 0.0168(2) -0.00157(16) 0.00129(17) -0.00077(16)
S2 0.0237(2) 0.0177(2) 0.0164(2) 0.00151(17) 0.00384(18) -0.00030(16)
O1 0.0280(9) 0.0460(10) 0.0559(12) 0.0072(8) -0.0061(8) 0.0033(9)
O2 0.0305(8) 0.0291(8) 0.0327(8) 0.0036(6) 0.0069(6) -0.0099(6)
O3 0.0393(9) 0.0270(8) 0.0469(10) -0.0078(7) 0.0167(8) 0.0034(7)
O4 0.0351(9) 0.0403(9) 0.0275(8) -0.0117(7) -0.0040(7) -0.0047(7)
O5 0.0634(15) 0.105(2) 0.0747(16) 0.0590(14) 0.0318(13) 0.0421(14)
O6 0.0353(9) 0.0554(11) 0.0302(9) -0.0065(8) 0.0138(7) 0.0042(8)
C1 0.0259(11) 0.0249(10) 0.0295(11) -0.0042(8) 0.0005(9) 0.0007(8)
C2 0.0173(9) 0.0230(9) 0.0240(10) -0.0001(7) 0.0021(7) 0.0023(8)
C3 0.0256(10) 0.0209(9) 0.0250(10) 0.0007(8) 0.0044(8) -0.0031(8)
C4 0.0183(9) 0.0294(10) 0.0196(9) -0.0029(8) 0.0036(7) 0.0039(8)
C5 0.0391(14) 0.0486(15) 0.0366(13) 0.0194(12) 0.0152(11) 0.0129(11)
C6 0.0238(10) 0.0305(11) 0.0219(10) 0.0009(8) 0.0032(8) -0.0026(8)
C7 0.0220(10) 0.0155(8) 0.0219(9) -0.0013(7) 0.0010(7) -0.0009(7)
C8 0.0236(11) 0.0183(10) 0.0512(14) -0.0016(8) 0.0104(10) 0.0000(9)
C9 0.0314(13) 0.0193(11) 0.089(2) -0.0056(9) 0.0150(13) -0.0085(12)
C10 0.0369(13) 0.0173(10) 0.0656(18) -0.0010(9) 0.0177(12) -0.0014(10)
C11 0.0291(12) 0.0213(10) 0.0470(14) 0.0029(8) 0.0137(10) -0.0039(9)
C12 0.0205(10) 0.0210(10) 0.0365(12) 0.0009(8) 0.0051(9) 0.0007(8)
C13 0.0216(10) 0.0202(9) 0.0168(9) 0.0027(7) 0.0042(7) -0.0008(7)
C14 0.0298(11) 0.0389(12) 0.0190(10) -0.0075(9) 0.0060(8) -0.0002(8)
C15 0.0358(13) 0.0570(16) 0.0201(11) -0.0080(11) 0.0101(9) -0.0060(10)
C16 0.0456(15) 0.0575(16) 0.0189(11) -0.0071(12) -0.0014(10) 0.0035(10)
C17 0.0273(11) 0.0442(13) 0.0246(11) 0.0002(10) -0.0041(9) 0.0005(9)
C18 0.0243(10) 0.0313(11) 0.0227(10) 0.0063(8) 0.0016(8) 0.0032(8)
C19 0.0232(10) 0.0232(9) 0.0172(9) -0.0037(8) 0.0046(7) 0.0015(7)
C20 0.0232(10) 0.0371(12) 0.0259(11) 0.0008(9) 0.0080(8) 0.0065(9)
C21 0.0291(12) 0.0653(18) 0.0315(13) -0.0022(12) 0.0086(10) 0.0100(12)
C22 0.0305(13) 0.0600(17) 0.0512(16) -0.0048(12) 0.0137(12) 0.0048(13)
C23 0.0239(10) 0.0188(9) 0.0182(9) -0.0015(7) 0.0037(7) 0.0033(7)
C24 0.0303(11) 0.0186(9) 0.0242(10) -0.0029(8) 0.0035(8) -0.0013(7)
C25 0.0323(12) 0.0200(10) 0.0327(12) -0.0017(8) 0.0045(9) 0.0024(8)
C26 0.0398(13) 0.0207(10) 0.0433(14) -0.0036(9) 0.0044(11) -0.0025(9)
C27 0.0187(9) 0.0213(9) 0.0167(9) -0.0019(7) 0.0002(7) -0.0014(7)
C28 0.0228(10) 0.0296(11) 0.0212(10) 0.0005(8) 0.0044(8) -0.0022(8)
C29 0.0310(12) 0.0281(11) 0.0192(10) -0.0027(8) 0.0069(8) -0.0045(7)
C30 0.0378(13) 0.0508(15) 0.0252(11) 0.0122(11) -0.0026(10) -0.0053(10)
C31 0.0186(9) 0.0220(9) 0.0230(10) -0.0025(7) -0.0014(8) 0.0022(7)
C32 0.0227(10) 0.0208(9) 0.0290(11) -0.0026(8) -0.0013(8) 0.0033(8)
C33 0.0240(11) 0.0251(10) 0.0368(12) 0.0015(8) -0.0046(9) 0.0034(9)
C34 0.0419(14) 0.0254(11) 0.0521(15) 0.0033(10) -0.0183(12) 0.0011(10)

loop_
_atom_type_symbol
_atom_type_description
_atom_type_scat_dispersion_real
_atom_type_scat_dispersion_imag
_atom_type_scat_source
C C 0.0033 0.0016 'International Tables Vol C Tables 4.2.6.8 and 6.1.1.4'
H H 0.0000 0.0000 'International Tables Vol C Tables 4.2.6.8 and 6.1.1.4'
N N 0.0061 0.0033 'International Tables Vol C Tables 4.2.6.8 and 6.1.1.4'
O O 0.0106 0.0060 'International Tables Vol C Tables 4.2.6.8 and 6.1.1.4'
S S 0.1246 0.1234 'International Tables Vol C Tables 4.2.6.8 and 6.1.1.4'
Br Br -0.2901 2.4595 'International Tables Vol C Tables 4.2.6.8 and 6.1.1.4'
Mo Mo -1.6832 0.6857 'International Tables Vol C Tables 4.2.6.8 and 6.1.1.4'

loop_
_geom_angle_atom_site_label_1
_geom_angle_atom_site_label_2
_geom_angle_atom_site_label_3
_geom_angle
_geom_angle_publ_flag
C2 Mo1 C3 91.43(9) ?
C2 Mo1 C1 85.32(9) ?
C3 Mo1 C1 82.88(9) ?
C2 Mo1 S1 95.42(7) ?
C3 Mo1 S1 165.43(6) ?
C1 Mo1 S1 84.87(7) ?
C2 Mo1 S2 93.89(7) ?
C3 Mo1 S2 84.05(7) ?
C1 Mo1 S2 166.88(6) ?
S1 Mo1 S2 108.23(3) ?
C2 Mo1 Br1 164.11(6) ?
C3 Mo1 Br1 100.14(6) ?
C1 Mo1 Br1 106.76(7) ?
S1 Mo1 Br1 75.90(4) ?
S2 Mo1 Br1 76.69(3) ?
C2 Mo1 Mo2 105.49(6) ?
C3 Mo1 Mo2 135.28(6) ?
C1 Mo1 Mo2 138.45(7) ?
S1 Mo1 Mo2 54.647(16) ?
S2 Mo1 Mo2 54.30(3) ?
Br1 Mo1 Mo2 58.628(12) ?
C4 Mo2 C6 87.82(9) ?
C4 Mo2 C5 90.09(11) ?
C6 Mo2 C5 85.12(10) ?
C4 Mo2 S2 95.32(7) ?
C6 Mo2 S2 167.47(6) ?
C5 Mo2 S2 82.75(8) ?
C4 Mo2 S1 95.10(7) ?
C6 Mo2 S1 83.40(7) ?
C5 Mo2 S1 167.20(7) ?
S2 Mo2 S1 108.33(3) ?
C4 Mo2 Br1 165.68(6) ?
C6 Mo2 Br1 102.11(7) ?
C5 Mo2 Br1 100.92(9) ?
S2 Mo2 Br1 77.23(3) ?
S1 Mo2 Br1 76.09(4) ?
C4 Mo2 Mo1 106.47(6) ?
C6 Mo2 Mo1 135.78(6) ?
C5 Mo2 Mo1 134.91(8) ?
S2 Mo2 Mo1 54.703(15) ?
S1 Mo2 Mo1 54.34(2) ?
Br1 Mo2 Mo1 59.23(2) ?
C19 N1 C31 109.21(15) ?
C19 N1 C23 111.44(15) ?
C31 N1 C23 108.65(14) ?
C19 N1 C27 108.53(14) ?
C31 N1 C27 111.20(15) ?
C23 N1 C27 107.82(14) ?
Mo2 Br1 Mo1 62.14(3) yes
C7 S1 Mo1 111.37(7) ?
C7 S1 Mo2 111.39(7) ?
Mo1 S1 Mo2 71.01(3) yes
C13 S2 Mo2 112.11(7) ?
C13 S2 Mo1 110.27(7) ?
Mo2 S2 Mo1 71.00(3) yes
O1 C1 Mo1 173.8(2) ?
O2 C2 Mo1 178.88(18) ?
O3 C3 Mo1 177.75(19) ?
O4 C4 Mo2 178.06(19) ?
O5 C5 Mo2 177.9(3) ?
O6 C6 Mo2 177.34(19) ?
C8 C7 C12 110.79(17) ?
C8 C7 S1 109.11(14) ?
C12 C7 S1 109.88(14) ?
C8 C7 H7A 109.0 ?
C12 C7 H7A 109.0 ?
S1 C7 H7A 109.0 ?
C7 C8 C9 110.60(19) ?
C7 C8 H8A 109.5 ?
C9 C8 H8A 109.5 ?
C7 C8 H8B 109.5 ?
C9 C8 H8B 109.5 ?
H8A C8 H8B 108.1 ?
C10 C9 C8 110.9(2) ?
C10 C9 H9A 109.5 ?
C8 C9 H9A 109.5 ?
C10 C9 H9B 109.5 ?
C8 C9 H9B 109.5 ?
H9A C9 H9B 108.0 ?
C11 C10 C9 110.6(2) ?
C11 C10 H10A 109.5 ?
C9 C10 H10A 109.5 ?
C11 C10 H10B 109.5 ?
C9 C10 H10B 109.5 ?
H10A C10 H10B 108.1 ?
C10 C11 C12 111.99(19) ?
C10 C11 H11A 109.2 ?
C12 C11 H11A 109.2 ?
C10 C11 H11B 109.2 ?
C12 C11 H11B 109.2 ?
H11A C11 H11B 107.9 ?
C7 C12 C11 110.31(18) ?
C7 C12 H12A 109.6 ?
C11 C12 H12A 109.6 ?
C7 C12 H12B 109.6 ?
C11 C12 H12B 109.6 ?
H12A C12 H12B 108.1 ?
C18 C13 C14 110.77(17) ?
C18 C13 S2 110.30(13) ?
C14 C13 S2 108.41(14) ?
C18 C13 H13A 109.1 ?
C14 C13 H13A 109.1 ?
S2 C13 H13A 109.1 ?
C13 C14 C15 110.65(18) ?
C13 C14 H14A 109.5 ?
C15 C14 H14A 109.5 ?
C13 C14 H14B 109.5 ?
C15 C14 H14B 109.5 ?
H14A C14 H14B 108.1 ?
C16 C15 C14 111.4(2) ?
C16 C15 H15A 109.4 ?
C14 C15 H15A 109.4 ?
C16 C15 H15B 109.4 ?
C14 C15 H15B 109.4 ?
H15A C15 H15B 108.0 ?
C17 C16 C15 111.0(2) ?
C17 C16 H16A 109.4 ?
C15 C16 H16A 109.4 ?
C17 C16 H16B 109.4 ?
C15 C16 H16B 109.4 ?
H16A C16 H16B 108.0 ?
C16 C17 C18 111.0(2) ?
C16 C17 H17A 109.4 ?
C18 C17 H17A 109.4 ?
C16 C17 H17B 109.4 ?
C18 C17 H17B 109.4 ?
H17A C17 H17B 108.0 ?
C13 C18 C17 110.92(17) ?
C13 C18 H18A 109.5 ?
C17 C18 H18A 109.5 ?
C13 C18 H18B 109.5 ?
C17 C18 H18B 109.5 ?
H18A C18 H18B 108.0 ?
N1 C19 C20 114.39(16) ?
N1 C19 H19A 108.7 ?
C20 C19 H19A 108.7 ?
N1 C19 H19B 108.7 ?
C20 C19 H19B 108.7 ?
H19A C19 H19B 107.6 ?
C21 C20 C19 111.47(18) ?
C21 C20 H20A 109.3 ?
C19 C20 H20A 109.3 ?
C21 C20 H20B 109.3 ?
C19 C20 H20B 109.3 ?
H20A C20 H20B 108.0 ?
C20 C21 C22 112.9(2) ?
C20 C21 H21A 109.0 ?
C22 C21 H21A 109.0 ?
C20 C21 H21B 109.0 ?
C22 C21 H21B 109.0 ?
H21A C21 H21B 107.8 ?
C21 C22 H22A 109.5 ?
C21 C22 H22B 109.5 ?
H22A C22 H22B 109.5 ?
C21 C22 H22C 109.5 ?
H22A C22 H22C 109.5 ?
H22B C22 H22C 109.5 ?
C24 C23 N1 117.19(16) ?
C24 C23 H23A 121.4 ?
N1 C23 H23A 121.4 ?
C24 C23 H23B 105.8(14) ?
N1 C23 H23B 102.1(14) ?
H23A C23 H23B 62.4 ?
C23 C24 C25 108.69(17) ?
C23 C24 H24A 110.0 ?
C25 C24 H24A 110.0 ?
C23 C24 H24B 110.0 ?
C25 C24 H24B 110.0 ?
H24A C24 H24B 108.3 ?
C26 C25 C24 113.29(19) ?
C26 C25 H25A 108.9 ?
C24 C25 H25A 108.9 ?
C26 C25 H25B 108.9 ?
C24 C25 H25B 108.9 ?
H25A C25 H25B 107.7 ?
C25 C26 H26A 109.5 ?
C25 C26 H26B 109.5 ?
H26A C26 H26B 109.5 ?
C25 C26 H26C 109.5 ?
H26A C26 H26C 109.5 ?
H26B C26 H26C 109.5 ?
C28 C27 N1 115.26(16) ?
C28 C27 H27A 108.5 ?
N1 C27 H27A 108.5 ?
C28 C27 H27B 108.5 ?
N1 C27 H27B 108.5 ?
H27A C27 H27B 107.5 ?
C27 C28 C29 109.09(17) ?
C27 C28 H28A 109.9 ?
C29 C28 H28A 109.9 ?
C27 C28 H28B 109.9 ?
C29 C28 H28B 109.9 ?
H28A C28 H28B 108.3 ?
C30 C29 C28 112.71(19) ?
C30 C29 H29A 109.0 ?
C28 C29 H29A 109.0 ?
C30 C29 H29B 109.0 ?
C28 C29 H29B 109.0 ?
H29A C29 H29B 107.8 ?
C29 C30 H30A 109.5 ?
C29 C30 H30B 109.5 ?
H30A C30 H30B 109.5 ?
C29 C30 H30C 109.5 ?
H30A C30 H30C 109.5 ?
H30B C30 H30C 109.5 ?
N1 C31 C32 115.31(16) ?
N1 C31 H31A 108.4 ?
C32 C31 H31A 108.4 ?
N1 C31 H31B 108.4 ?
C32 C31 H31B 108.4 ?
H31A C31 H31B 107.5 ?
C31 C32 C33 110.20(17) ?
C31 C32 H32A 109.6 ?
C33 C32 H32A 109.6 ?
C31 C32 H32B 109.6 ?
C33 C32 H32B 109.6 ?
H32A C32 H32B 108.1 ?
C34 C33 C32 111.74(19) ?
C34 C33 H33A 109.3 ?
C32 C33 H33A 109.3 ?
C34 C33 H33B 109.3 ?
C32 C33 H33B 109.3 ?
H33A C33 H33B 107.9 ?
C33 C34 H34A 109.5 ?
C33 C34 H34B 109.5 ?
H34A C34 H34B 109.5 ?
C33 C34 H34C 109.5 ?
H34A C34 H34C 109.5 ?
H34B C34 H34C 109.5 ?

loop_
_geom_bond_atom_site_label_1
_geom_bond_atom_site_label_2
_geom_bond_distance
_geom_bond_publ_flag
Mo1 C2 1.927(2) yes
Mo1 C3 2.020(2) yes
Mo1 C1 2.022(2) yes
Mo1 S1 2.4605(9) yes
Mo1 S2 2.4718(9) yes
Mo1 Br1 2.7831(9) yes
Mo1 Mo2 2.8635(13) yes
Mo2 C4 1.921(2) yes
Mo2 C6 2.023(2) yes
Mo2 C5 2.029(2) yes
Mo2 S2 2.4593(9) yes
Mo2 S1 2.4699(9) yes
Mo2 Br1 2.7654(8) yes
N1 C19 1.519(2) ?
N1 C31 1.524(2) ?
N1 C23 1.523(2) ?
N1 C27 1.529(2) ?
S1 C7 1.844(2) ?
S2 C13 1.845(2) ?
O1 C1 1.149(3) ?
O2 C2 1.161(2) ?
O3 C3 1.142(3) ?
O4 C4 1.170(3) ?
O5 C5 1.140(3) ?
O6 C6 1.139(3) ?
C7 C8 1.519(3) ?
C7 C12 1.528(3) ?
C7 H7A 0.9800 ?
C8 C9 1.537(3) ?
C8 H8A 0.9700 ?
C8 H8B 0.9700 ?
C9 C10 1.532(4) ?
C9 H9A 0.9700 ?
C9 H9B 0.9700 ?
C10 C11 1.518(3) ?
C10 H10A 0.9700 ?
C10 H10B 0.9700 ?
C11 C12 1.529(3) ?
C11 H11A 0.9700 ?
C11 H11B 0.9700 ?
C12 H12A 0.9700 ?
C12 H12B 0.9700 ?
C13 C18 1.523(3) ?
C13 C14 1.527(3) ?
C13 H13A 0.9800 ?
C14 C15 1.534(3) ?
C14 H14A 0.9700 ?
C14 H14B 0.9700 ?
C15 C16 1.523(4) ?
C15 H15A 0.9700 ?
C15 H15B 0.9700 ?
C16 C17 1.517(3) ?
C16 H16A 0.9700 ?
C16 H16B 0.9700 ?
C17 C18 1.537(3) ?
C17 H17A 0.9700 ?
C17 H17B 0.9700 ?
C18 H18A 0.9700 ?
C18 H18B 0.9700 ?
C19 C20 1.526(3) ?
C19 H19A 0.9700 ?
C19 H19B 0.9700 ?
C20 C21 1.503(3) ?
C20 H20A 0.9700 ?
C20 H20B 0.9700 ?
C21 C22 1.513(4) ?
C21 H21A 0.9700 ?
C21 H21B 0.9700 ?
C22 H22A 0.9600 ?
C22 H22B 0.9600 ?
C22 H22C 0.9600 ?
C23 C24 1.522(3) ?
C23 H23A 0.9300 ?
C23 H23B 0.969(16) ?
C24 C25 1.526(3) ?
C24 H24A 0.9700 ?
C24 H24B 0.9700 ?
C25 C26 1.522(3) ?
C25 H25A 0.9700 ?
C25 H25B 0.9700 ?
C26 H26A 0.9600 ?
C26 H26B 0.9600 ?
C26 H26C 0.9600 ?
C27 C28 1.521(3) ?
C27 H27A 0.9700 ?
C27 H27B 0.9700 ?
C28 C29 1.540(3) ?
C28 H28A 0.9700 ?
C28 H28B 0.9700 ?
C29 C30 1.517(3) ?
C29 H29A 0.9700 ?
C29 H29B 0.9700 ?
C30 H30A 0.9600 ?
C30 H30B 0.9600 ?
C30 H30C 0.9600 ?
C31 C32 1.524(3) ?
C31 H31A 0.9700 ?
C31 H31B 0.9700 ?
C32 C33 1.525(3) ?
C32 H32A 0.9700 ?
C32 H32B 0.9700 ?
C33 C34 1.524(3) ?
C33 H33A 0.9700 ?
C33 H33B 0.9700 ?
C34 H34A 0.9600 ?
C34 H34B 0.9600 ?
C34 H34C 0.9600 ?
